data_2205132
loop_
_publ_author_name
'Punzo, Francesco'
'Watkin, David J.'
'Jenkinson, Sarah F.'
'Fleet, George W. J.'

_publ_section_title
;
 2<i>C</i>-Methyl-<small>D</small>-arabinono-1,4-lactone monohydrate
;
_journal_issue 2
_journal_name_full 'Acta Crystallographica Section E'
_journal_page_first o326
_journal_page_last o327
_journal_paper_doi 10.1107/S1600536805000723
_journal_volume 61
_journal_year 2005
_chemical_formula_iupac 'C6 H10 O5, H2 O'
_chemical_formula_moiety 'C6 H10 O5, H2 O'
_chemical_formula_sum 'C6 H12 O6'
_chemical_formula_weight 180.16
_chemical_name_systematic
;
2C-Methyl-D-arabinono-1,4-lactone
;
_space_group_IT_number 19
_symmetry_cell_setting orthorhombic
_symmetry_space_group_name_Hall 'P 2ac 2ab'
_symmetry_space_group_name_H-M 'P 21 21 21'
_atom_sites_solution_hydrogens geom
_atom_sites_solution_primary direct
_cell_angle_alpha 90
_cell_angle_beta 90
_cell_angle_gamma 90
_cell_formula_units_Z 4
_cell_length_a 8.1624(3)
_cell_length_b 8.5569(3)
_cell_length_c 11.6000(5)
_cell_measurement_reflns_used 1300
_cell_measurement_temperature 120
_cell_measurement_theta_max 30
_cell_measurement_theta_min 5
_cell_volume 810.20(5)
_computing_cell_refinement 'DENZO/SCALEPACK (Otwinowski & Minor, 1997)'
_computing_data_collection 'COLLECT (Nonius, 2001)'
_computing_data_reduction DENZO/SCALEPACK
_computing_molecular_graphics 'CAMERON (Watkin et al., 1996)'
_computing_publication_material CRYSTALS
_computing_structure_refinement 'CRYSTALS (Betteridge et al., 2003)'
_computing_structure_solution 'SIR92 (Altomare et al., 1994)'
_diffrn_ambient_temperature 120
_diffrn_measured_fraction_theta_full 0.991
_diffrn_measured_fraction_theta_max 0.986
_diffrn_measurement_device_type 'Nonius KappaCCD'
_diffrn_measurement_method \w
_diffrn_radiation_monochromator graphite
_diffrn_radiation_type 'Mo K\a'
_diffrn_radiation_wavelength 0.71073
_diffrn_reflns_av_R_equivalents 0.013
_diffrn_reflns_limit_h_max 11
_diffrn_reflns_limit_h_min -11
_diffrn_reflns_limit_k_max 12
_diffrn_reflns_limit_k_min -11
_diffrn_reflns_limit_l_max 16
_diffrn_reflns_limit_l_min -16
_diffrn_reflns_number 2296
_diffrn_reflns_theta_full 29.116
_diffrn_reflns_theta_max 30.017
_diffrn_reflns_theta_min 5.296
_diffrn_standards_number 0
_exptl_absorpt_coefficient_mu 0.134
_exptl_absorpt_correction_T_max 0.99
_exptl_absorpt_correction_T_min 0.97
_exptl_absorpt_correction_type multi-scan
_exptl_absorpt_process_details '(DENZO/SCALEPACK; Otwinowski & Minor, 1997)'
_exptl_crystal_colour colourless
_exptl_crystal_density_diffrn 1.477
_exptl_crystal_density_method 'not measured'
_exptl_crystal_description plate
_exptl_crystal_F_000 384
_exptl_crystal_size_max 0.30
_exptl_crystal_size_mid 0.20
_exptl_crystal_size_min 0.04
_refine_diff_density_max 0.23
_refine_diff_density_min -0.24
_refine_ls_abs_structure_details 'see text'
_refine_ls_extinction_method None
_refine_ls_goodness_of_fit_ref 0.9770
_refine_ls_hydrogen_treatment constr
_refine_ls_matrix_type full
_refine_ls_number_parameters 109
_refine_ls_number_reflns 1361
_refine_ls_number_restraints 0
_refine_ls_R_factor_all 0.0369
_refine_ls_R_factor_gt 0.0306
_refine_ls_shift/su_max 0.000246
_refine_ls_structure_factor_coef Fsqd
_refine_ls_weighting_details 'w = 1/[\s^2^(F^2^) + 0.03 + 0.17P], where  P = [max(Fo^2^,0) + 2Fc^2^]/3'
_refine_ls_weighting_scheme calc
_refine_ls_wR_factor_all 0.0709
_refine_ls_wR_factor_gt 0.0687
_refine_ls_wR_factor_ref 0.0709
_reflns_number_gt 1201
_reflns_number_total 1361
_reflns_threshold_expression I>2u(I)
_cod_data_source_file ob6460.cif
_cod_data_source_block 3
_cod_depositor_comments
;
The following automatic conversions were performed:
'_symmetry_cell_setting' value 'Orthorhombic' changed to 'orthorhombic'
according to '/home/saulius/struct/CIF-dictionaries/cif_core.dic'
dictionary named 'cif_core.dic' version 2.4.1 from 2010-06-29.

Automatic conversion script
Id: cif_fix_enum 1527 2010-12-29 10:47:43Z saulius 

The following automatic conversions were performed:

'_symmetry_cell_setting' value 'Orthorhombic' changed to
'orthorhombic' according to
/home/saulius/struct/CIF-dictionaries/cif_core.dic dictionary named
'cif_core.dic' version 2.4.1 from 2010-06-29.

Automatic conversion script
Id: cif_fix_values 1715 2011-07-08 13:25:40Z adriana 
;
_cod_database_code 2205132
_cod_database_fobs_code 2205132

loop_
_symmetry_equiv_pos_as_xyz
x,y,z
x+1/2,-y+1/2,-z
-x,y+1/2,-z+1/2
-x+1/2,-y,z+1/2

loop_
_atom_site_label
_atom_site_fract_x
_atom_site_fract_y
_atom_site_fract_z
_atom_site_U_iso_or_equiv
_atom_site_adp_type
_atom_site_occupancy
_atom_site_type_symbol
C1 0.77461(19) 0.14456(17) 0.69407(12) 0.0165 Uani 1.0000 C
C2 0.64570(18) 0.21334(16) 0.77623(13) 0.0168 Uani 1.0000 C
C3 0.63386(19) 0.08861(18) 0.86979(13) 0.0181 Uani 1.0000 C
O4 0.66325(13) -0.05809(12) 0.80726(9) 0.0179 Uani 1.0000 O
C5 0.73681(18) -0.02955(17) 0.70652(13) 0.0165 Uani 1.0000 C
O6 0.76709(13) -0.13251(12) 0.63819(9) 0.0197 Uani 1.0000 O
C7 0.4700(2) 0.0739(2) 0.93035(13) 0.0213 Uani 1.0000 C
O8 0.33569(13) 0.06498(13) 0.85204(10) 0.0220 Uani 1.0000 O
O9 0.68542(15) 0.35975(12) 0.82592(9) 0.0220 Uani 1.0000 O
O10 0.76159(13) 0.19458(12) 0.57800(8) 0.0194 Uani 1.0000 O
C11 0.95038(18) 0.1741(2) 0.73335(14) 0.0230 Uani 1.0000 C
O12 0.47338(14) 0.06611(15) 0.50844(10) 0.0282 Uani 1.0000 O
H21 0.5406 0.2174 0.7354 0.0207 Uiso 1.0000 H
H31 0.7252 0.1002 0.9253 0.0238 Uiso 1.0000 H
H71 0.4532 0.1665 0.9824 0.0260 Uiso 1.0000 H
H72 0.4727 -0.0243 0.9782 0.0260 Uiso 1.0000 H
H111 1.0219 0.1159 0.6815 0.0286 Uiso 1.0000 H
H112 0.9699 0.2875 0.7284 0.0286 Uiso 1.0000 H
H113 0.9610 0.1360 0.8114 0.0286 Uiso 1.0000 H
H5 0.6643 0.1552 0.5515 0.0500 Uiso 1.0000 H
H7 0.2885 0.1680 0.8411 0.0500 Uiso 1.0000 H
H9 0.6767 0.4424 0.7698 0.0500 Uiso 1.0000 H
H12 0.4229 -0.0145 0.5497 0.0500 Uiso 1.0000 H
H1 0.3899 0.1193 0.4735 0.0500 Uiso 1.0000 H

loop_
_atom_site_aniso_label
_atom_site_aniso_U_11
_atom_site_aniso_U_22
_atom_site_aniso_U_33
_atom_site_aniso_U_12
_atom_site_aniso_U_13
_atom_site_aniso_U_23
C1 0.0184(7) 0.0167(6) 0.0144(6) -0.0014(6) -0.0008(6) 0.0019(6)
C2 0.0178(7) 0.0151(6) 0.0175(6) -0.0019(6) 0.0000(6) -0.0012(6)
C3 0.0218(7) 0.0172(7) 0.0153(7) 0.0006(6) -0.0013(6) -0.0010(6)
O4 0.0221(5) 0.0148(5) 0.0169(5) 0.0015(4) 0.0016(4) 0.0004(4)
C5 0.0129(6) 0.0182(7) 0.0184(7) 0.0009(6) -0.0036(6) 0.0017(5)
O6 0.0227(5) 0.0167(5) 0.0198(5) 0.0013(5) 0.0001(5) -0.0019(4)
C7 0.0232(7) 0.0222(7) 0.0185(7) -0.0007(7) 0.0014(6) 0.0007(7)
O8 0.0203(5) 0.0186(5) 0.0270(6) 0.0006(5) -0.0003(5) -0.0015(5)
O9 0.0304(6) 0.0151(5) 0.0205(5) -0.0022(5) 0.0002(5) -0.0031(4)
O10 0.0236(5) 0.0196(5) 0.0150(5) -0.0026(5) -0.0009(4) 0.0019(4)
C11 0.0190(7) 0.0258(8) 0.0242(8) -0.0028(7) -0.0033(6) 0.0003(7)
O12 0.0221(5) 0.0318(6) 0.0307(6) -0.0026(6) -0.0065(5) 0.0094(6)

loop_
_atom_type_symbol
_atom_type_scat_dispersion_real
_atom_type_scat_dispersion_imag
_atom_type_scat_source
C 0.0033 0.0016 'International Tables Vol C 4.2.6.8 and 6.1.1.4'
H 0.0000 0.0000 'International Tables Vol C 4.2.6.8 and 6.1.1.4'
O 0.0106 0.0060 'International Tables Vol C 4.2.6.8 and 6.1.1.4'

loop_
_geom_angle_atom_site_label_1
_geom_angle_atom_site_label_2
_geom_angle_atom_site_label_3
_geom_angle
_geom_angle_publ_flag
C2 C1 C5 100.17(12) ?
C2 C1 O10 114.98(12) ?
C5 C1 O10 111.66(12) ?
C2 C1 C11 113.27(12) ?
C5 C1 C11 108.84(13) ?
O10 C1 C11 107.71(12) ?
C1 C2 C3 102.51(12) ?
C1 C2 O9 115.74(12) ?
C3 C2 O9 110.11(12) ?
C1 C2 H21 108.3 no
C3 C2 H21 108.2 no
O9 C2 H21 111.4 no
C2 C3 O4 103.66(11) ?
C2 C3 C7 116.35(13) ?
O4 C3 C7 107.56(12) ?
C2 C3 H31 110.2 no
O4 C3 H31 106.5 no
C7 C3 H31 111.8 no
C3 O4 C5 110.42(11) ?
C1 C5 O4 110.58(12) ?
C1 C5 O6 127.33(14) ?
O4 C5 O6 122.09(13) ?
C3 C7 O8 112.81(12) ?
C3 C7 H71 109.5 no
O8 C7 H71 108.6 no
C3 C7 H72 107.8 no
O8 C7 H72 108.8 no
H71 C7 H72 109.3 no
C7 O8 H7 109.9 no
C2 O9 H9 110.9 no
C1 O10 H5 105.8 no
C1 C11 H111 107.1 no
C1 C11 H112 107.3 no
H111 C11 H112 111.8 no
C1 C11 H113 107.9 no
H111 C11 H113 110.6 no
H112 C11 H113 111.9 no
H12 O12 H1 105.4 no

loop_
_geom_bond_atom_site_label_1
_geom_bond_atom_site_label_2
_geom_bond_distance
_geom_bond_publ_flag
C1 C2 1.537(2) yes
C1 C5 1.528(2) yes
C1 O10 1.4169(17) yes
C1 C11 1.526(2) yes
C2 C3 1.525(2) yes
C2 O9 1.4167(18) yes
C2 H21 0.980 no
C3 O4 1.4695(18) yes
C3 C7 1.516(2) yes
C3 H31 0.990 no
O4 C5 1.3363(18) yes
C5 O6 1.2106(17) yes
C7 O8 1.4261(19) yes
C7 H71 1.006 no
C7 H72 1.007 no
O8 H7 0.970 no
O9 H9 0.964 no
O10 H5 0.916 no
C11 H111 0.975 no
C11 H112 0.985 no
C11 H113 0.967 no
O12 H12 0.935 no
O12 H1 0.914 no

loop_
_geom_hbond_atom_site_label_D
_geom_hbond_atom_site_label_H
_geom_hbond_atom_site_label_A
_geom_hbond_site_symmetry_A
_geom_hbond_distance_DH
_geom_hbond_distance_HA
_geom_hbond_distance_DA
_geom_hbond_angle_DHA
_geom_hbond_publ_flag
O10 H5 O12 . 0.92 1.81 2.7191(16) 175 yes
O8 H7 O6 3_656 0.97 1.78 2.7235(15) 163 yes
O9 H9 O8 3_656 0.96 1.76 2.7157(15) 169 yes
O12 H12 O9 3_646 0.94 2.01 2.9138(16) 163 yes
O12 H1 O10 2_456 0.91 2.00 2.8613(16) 157 yes

loop_
_cod_related_entry_id
_cod_related_entry_database
_cod_related_entry_code
1 ChemSpider 21173652
